data_4325863
loop_
_publ_author_name
'Samit Majumder'
'Sohini Sarkar'
'Sujit Sasmal'
'E. Carolina Sa\~nudo'
'Sasankasekhar Mohanta'

_publ_section_title
;
 Heterobridged Dinuclear, Tetranuclear, Dinuclear-Based 1-D, and
 Heptanuclear-Based 1-D Complexes of Copper(II) Derived from a
 Dinucleating Ligand: Syntheses, Structures, Magnetochemistry,
 Spectroscopy, and Catecholase Activity
;
_journal_name_full 'Inorganic Chemistry'
_journal_page_first 7540
_journal_page_last 7554
_journal_paper_doi 10.1021/ic200409d
_journal_volume 50
_journal_year 2011
_chemical_formula_sum 'C27 H25 Cu2 N7 O S3'
_chemical_formula_weight 686.80
_chemical_name_systematic
;
 ?
;
_space_group_IT_number 9
_symmetry_cell_setting monoclinic
_symmetry_space_group_name_Hall 'C -2yc'
_symmetry_space_group_name_H-M 'C 1 c 1'
_atom_sites_solution_hydrogens geom
_atom_sites_solution_primary direct
_atom_sites_solution_secondary difmap
_audit_creation_method SHELXL-97
_cell_angle_alpha 90.00
_cell_angle_beta 91.7770(10)
_cell_angle_gamma 90.00
_cell_formula_units_Z 4
_cell_length_a 12.4131(4)
_cell_length_b 26.1746(8)
_cell_length_c 8.7937(3)
_cell_measurement_temperature 293(2)
_cell_volume 2855.77(16)
_computing_cell_refinement 'Bruker SMART'
_computing_data_collection 'Bruker SMART'
_computing_data_reduction 'Bruker SAINT'
_computing_molecular_graphics 'Bruker SHELXTL'
_computing_publication_material 'Bruker SHELXTL'
_computing_structure_refinement 'SHELXL-97 (Sheldrick, 1997)'
_computing_structure_solution 'Bruker SHELXTL'
_diffrn_ambient_temperature 293(2)
_diffrn_measured_fraction_theta_full 0.975
_diffrn_measured_fraction_theta_max 0.975
_diffrn_measurement_device_type 'CCD area detector'
_diffrn_measurement_method '\p and \w scans'
_diffrn_radiation_monochromator graphite
_diffrn_radiation_source 'fine-focus sealed tube'
_diffrn_radiation_type MoK\a
_diffrn_radiation_wavelength 0.71073
_diffrn_reflns_av_R_equivalents 0.0338
_diffrn_reflns_av_sigmaI/netI 0.0530
_diffrn_reflns_limit_h_max 17
_diffrn_reflns_limit_h_min -17
_diffrn_reflns_limit_k_max 35
_diffrn_reflns_limit_k_min -33
_diffrn_reflns_limit_l_max 11
_diffrn_reflns_limit_l_min -12
_diffrn_reflns_number 21254
_diffrn_reflns_theta_full 30.54
_diffrn_reflns_theta_max 30.54
_diffrn_reflns_theta_min 1.56
_diffrn_standards_decay_% <1
_exptl_absorpt_coefficient_mu 1.744
_exptl_absorpt_correction_T_max 0.7923
_exptl_absorpt_correction_T_min 0.7002
_exptl_absorpt_correction_type multi-scan
_exptl_absorpt_process_details 'SADABS (Sheldrick, 1996)'
_exptl_crystal_colour brown
_exptl_crystal_density_diffrn 1.597
_exptl_crystal_description Square
_exptl_crystal_F_000 1400
_exptl_crystal_size_max 0.22
_exptl_crystal_size_mid 0.18
_exptl_crystal_size_min 0.14
_refine_diff_density_max 0.412
_refine_diff_density_min -0.451
_refine_diff_density_rms 0.070
_refine_ls_abs_structure_details 'Flack H D (1983), Acta Cryst. A39, 876-881'
_refine_ls_abs_structure_Flack 0.018(7)
_refine_ls_extinction_method none
_refine_ls_goodness_of_fit_ref 1.002
_refine_ls_hydrogen_treatment mixed
_refine_ls_matrix_type full
_refine_ls_number_parameters 449
_refine_ls_number_reflns 7262
_refine_ls_number_restraints 2
_refine_ls_restrained_S_all 1.002
_refine_ls_R_factor_all 0.0435
_refine_ls_R_factor_gt 0.0307
_refine_ls_shift/su_max 0.001
_refine_ls_shift/su_mean 0.000
_refine_ls_structure_factor_coef Fsqd
_refine_ls_weighting_details 'calc w=1/[\s^2^(Fo^2^)+(0.0000P)^2^+2.0000P] where P=(Fo^2^+2Fc^2^)/3'
_refine_ls_weighting_scheme calc
_refine_ls_wR_factor_gt 0.0494
_refine_ls_wR_factor_ref 0.0526
_reflns_number_gt 6170
_reflns_number_total 7262
_reflns_threshold_expression >2sigma(I)
_cod_data_source_file ic200409d_si_002_3.cif
_cod_data_source_block 3
_cod_database_code 4325863

loop_
_symmetry_equiv_pos_as_xyz
'x, y, z'
'x, -y, z+1/2'
'x+1/2, y+1/2, z'
'x+1/2, -y+1/2, z+1/2'

loop_
_atom_site_label
_atom_site_type_symbol
_atom_site_fract_x
_atom_site_fract_y
_atom_site_fract_z
_atom_site_U_iso_or_equiv
_atom_site_adp_type
_atom_site_occupancy
_atom_site_symmetry_multiplicity
_atom_site_calc_flag
_atom_site_refinement_flags
Cu1 Cu 0.47817(2) 0.109861(11) 0.45657(3) 0.01840(7) Uani 1 1 d .
Cu2 Cu 0.46445(2) 0.163145(11) 0.12204(3) 0.01783(7) Uani 1 1 d .
S3 S 0.30990(6) 0.11171(3) -0.33977(8) 0.02631(15) Uani 1 1 d .
S1 S 0.46528(6) 0.29044(3) 0.42305(11) 0.0407(2) Uani 1 1 d .
C1 C 0.30536(19) 0.08971(10) 0.2256(3) 0.0195(5) Uani 1 1 d .
C3 C 0.1361(2) 0.08182(11) 0.0798(3) 0.0266(6) Uani 1 1 d .
C10 C 0.2345(2) 0.16277(11) 0.0671(3) 0.0240(6) Uani 1 1 d .
C2 C 0.22678(19) 0.11045(10) 0.1225(3) 0.0207(5) Uani 1 1 d .
C11 C 0.5162(2) 0.00216(11) 0.5475(3) 0.0269(6) Uani 1 1 d .
C9 C 0.3648(2) 0.01550(11) 0.3857(3) 0.0212(6) Uani 1 1 d .
C24 C 0.6418(2) 0.23579(10) 0.0962(3) 0.0224(6) Uani 1 1 d .
C4 C 0.1198(2) 0.03250(11) 0.1304(4) 0.0290(6) Uani 1 1 d .
C5 C 0.1962(2) 0.01236(11) 0.2322(3) 0.0249(6) Uani 1 1 d .
C17 C 0.6343(2) 0.14520(10) 0.6911(3) 0.0202(5) Uani 1 1 d .
C13 C 0.6675(2) 0.06177(10) 0.6222(3) 0.0195(5) Uani 1 1 d .
C16 C 0.7201(2) 0.14565(12) 0.7942(3) 0.0258(6) Uani 1 1 d .
C12 C 0.6347(2) 0.01567(11) 0.5296(3) 0.0249(6) Uani 1 1 d .
C15 C 0.7808(2) 0.10156(11) 0.8126(3) 0.0270(6) Uani 1 1 d .
C21 C 0.5591(3) 0.29775(12) -0.1233(4) 0.0365(8) Uani 1 1 d .
C14 C 0.7540(2) 0.05964(11) 0.7251(3) 0.0241(6) Uani 1 1 d .
C6 C 0.2879(2) 0.04020(10) 0.2837(3) 0.0200(5) Uani 1 1 d .
C19 C 0.3828(3) 0.25091(13) -0.1163(4) 0.0328(7) Uani 1 1 d .
C20 C 0.4982(2) 0.25829(10) -0.0637(3) 0.0251(6) Uani 1 1 d .
C23 C 0.7050(2) 0.27423(12) 0.0408(3) 0.0286(6) Uani 1 1 d .
C18 C 0.3078(2) 0.24318(12) 0.0153(4) 0.0317(7) Uani 1 1 d .
N1 N 0.44799(17) 0.03584(8) 0.4519(2) 0.0208(5) Uani 1 1 d .
N4 N 0.31827(17) 0.19115(8) 0.0756(3) 0.0222(5) Uani 1 1 d .
N3 N 0.54044(17) 0.22702(8) 0.0444(2) 0.0199(4) Uani 1 1 d .
N6 N 0.60009(17) 0.12938(8) 0.1911(3) 0.0232(5) Uani 1 1 d .
N2 N 0.60749(16) 0.10433(8) 0.6047(2) 0.0180(5) Uani 1 1 d .
O1 O 0.39143(14) 0.11621(7) 0.2667(2) 0.0204(4) Uani 1 1 d .
N5 N 0.4870(2) 0.18463(8) 0.4498(3) 0.0250(5) Uani 1 1 d .
C25 C 0.4783(2) 0.22893(10) 0.4387(3) 0.0229(6) Uani 1 1 d .
C7 C 0.0202(2) 0.00263(12) 0.0761(5) 0.0430(9) Uani 1 1 d .
H7A H -0.0388 0.0114 0.1409 0.052 Uiso 1 1 calc R
H7B H 0.0005 0.0139 -0.0261 0.052 Uiso 1 1 calc R
C8 C 0.0313(3) -0.05432(13) 0.0744(5) 0.0394(8) Uani 1 1 d .
C22 C 0.6629(3) 0.30549(12) -0.0721(4) 0.0401(8) Uani 1 1 d .
H22 H 0.7043 0.3314 -0.1128 0.048 Uiso 1 1 calc R
N7 N 0.44974(18) 0.11696(9) -0.0852(3) 0.0257(5) Uani 1 1 d .
H17 H 0.584(2) 0.1730(10) 0.679(3) 0.017(7) Uiso 1 1 d .
H9 H 0.3513(19) -0.0188(10) 0.404(3) 0.009(6) Uiso 1 1 d .
C27 C 0.3922(2) 0.11465(10) -0.1920(3) 0.0195(5) Uani 1 1 d .
C26 C 0.6873(2) 0.11515(10) 0.2172(3) 0.0211(5) Uani 1 1 d .
S2 S 0.80989(6) 0.09598(3) 0.25619(9) 0.03038(17) Uani 1 1 d .
H12B H 0.682(2) -0.0146(11) 0.556(3) 0.026(7) Uiso 1 1 d .
H24 H 0.668(2) 0.2152(10) 0.182(3) 0.019(7) Uiso 1 1 d .
H3 H 0.088(3) 0.0974(12) 0.013(4) 0.034(9) Uiso 1 1 d .
H11A H 0.501(2) -0.0347(11) 0.524(3) 0.020(7) Uiso 1 1 d .
H11B H 0.5003(18) 0.0088(9) 0.656(3) 0.009(6) Uiso 1 1 d .
H12A H 0.651(2) 0.0219(10) 0.413(3) 0.023(7) Uiso 1 1 d .
H14 H 0.793(3) 0.0272(13) 0.728(4) 0.043(10) Uiso 1 1 d .
H16 H 0.732(2) 0.1748(11) 0.849(3) 0.022(8) Uiso 1 1 d .
H15 H 0.835(2) 0.1012(10) 0.884(3) 0.014(7) Uiso 1 1 d .
H5 H 0.196(2) -0.0188(13) 0.277(4) 0.036(9) Uiso 1 1 d .
H10 H 0.173(2) 0.1760(10) 0.029(3) 0.017(7) Uiso 1 1 d .
H18A H 0.230(3) 0.2469(11) -0.027(3) 0.036(9) Uiso 1 1 d .
H18B H 0.320(2) 0.2663(11) 0.097(3) 0.018(7) Uiso 1 1 d .
H23 H 0.775(2) 0.2800(11) 0.083(3) 0.029(8) Uiso 1 1 d .
H21 H 0.530(2) 0.3146(11) -0.192(4) 0.025(8) Uiso 1 1 d .
H19B H 0.385(2) 0.2196(12) -0.182(3) 0.031(8) Uiso 1 1 d .
H19A H 0.361(2) 0.2792(12) -0.173(3) 0.033(8) Uiso 1 1 d .
H8A H 0.038(3) -0.0657(14) 0.194(4) 0.057(11) Uiso 1 1 d .
H8B H -0.029(3) -0.0718(13) 0.044(4) 0.051(10) Uiso 1 1 d .
H8C H 0.090(3) -0.0616(15) 0.002(5) 0.068(12) Uiso 1 1 d .

loop_
_atom_site_aniso_label
_atom_site_aniso_U_11
_atom_site_aniso_U_22
_atom_site_aniso_U_33
_atom_site_aniso_U_23
_atom_site_aniso_U_13
_atom_site_aniso_U_12
Cu1 0.02415(16) 0.01373(16) 0.01717(16) -0.00059(13) -0.00189(12) -0.00248(13)
Cu2 0.01757(14) 0.01583(16) 0.01999(16) 0.00352(14) -0.00113(11) -0.00054(13)
S3 0.0277(3) 0.0269(4) 0.0241(4) 0.0004(3) -0.0036(3) 0.0000(3)
S1 0.0318(4) 0.0155(4) 0.0734(7) -0.0029(4) -0.0188(4) 0.0029(3)
C1 0.0178(12) 0.0192(14) 0.0217(14) -0.0058(11) 0.0052(10) -0.0037(10)
C3 0.0186(13) 0.0281(17) 0.0329(17) -0.0040(13) -0.0030(12) 0.0024(12)
C10 0.0182(12) 0.0237(15) 0.0298(15) -0.0021(12) -0.0047(11) 0.0023(11)
C2 0.0174(12) 0.0223(15) 0.0225(14) -0.0048(11) 0.0009(10) 0.0000(10)
C11 0.0415(17) 0.0168(16) 0.0219(15) 0.0030(11) -0.0075(12) -0.0062(12)
C9 0.0290(14) 0.0145(14) 0.0205(14) -0.0035(11) 0.0064(11) -0.0026(11)
C24 0.0246(14) 0.0195(15) 0.0231(14) 0.0000(11) -0.0022(11) -0.0018(11)
C4 0.0175(13) 0.0254(16) 0.0444(18) -0.0107(13) 0.0040(12) -0.0019(11)
C5 0.0201(13) 0.0198(16) 0.0351(17) -0.0058(12) 0.0068(11) -0.0022(11)
C17 0.0204(12) 0.0165(14) 0.0237(14) -0.0031(11) 0.0010(10) -0.0015(11)
C13 0.0229(12) 0.0188(14) 0.0170(13) -0.0003(10) 0.0057(10) -0.0016(10)
C16 0.0250(14) 0.0278(18) 0.0243(16) -0.0077(12) -0.0027(11) -0.0047(12)
C12 0.0357(16) 0.0131(14) 0.0258(16) -0.0009(11) -0.0002(12) 0.0041(12)
C15 0.0216(13) 0.0319(18) 0.0271(16) 0.0010(12) -0.0041(11) -0.0007(12)
C21 0.0499(19) 0.0317(18) 0.0269(17) 0.0133(14) -0.0144(14) -0.0133(15)
C14 0.0222(13) 0.0244(16) 0.0259(15) 0.0041(12) 0.0038(11) 0.0024(11)
C6 0.0223(13) 0.0160(14) 0.0220(14) -0.0027(10) 0.0061(10) -0.0020(10)
C19 0.0399(17) 0.0223(17) 0.0353(18) 0.0097(14) -0.0154(13) -0.0038(13)
C20 0.0310(15) 0.0220(15) 0.0218(14) 0.0049(11) -0.0074(11) -0.0039(11)
C23 0.0304(16) 0.0302(16) 0.0246(14) 0.0010(12) -0.0051(12) -0.0113(13)
C18 0.0287(16) 0.0206(17) 0.045(2) 0.0052(14) -0.0092(14) 0.0042(12)
N1 0.0288(12) 0.0163(12) 0.0173(12) 0.0015(9) 0.0013(10) -0.0036(9)
N4 0.0217(11) 0.0175(12) 0.0271(12) 0.0000(9) -0.0025(9) 0.0010(9)
N3 0.0246(11) 0.0151(12) 0.0197(11) 0.0002(9) -0.0027(9) -0.0020(9)
N6 0.0200(11) 0.0214(12) 0.0279(13) 0.0058(10) -0.0020(9) -0.0018(9)
N2 0.0215(11) 0.0153(12) 0.0174(11) -0.0002(9) 0.0025(8) -0.0005(9)
O1 0.0216(9) 0.0198(10) 0.0196(9) 0.0007(8) -0.0018(7) -0.0067(7)
N5 0.0308(12) 0.0165(12) 0.0273(12) -0.0019(11) -0.0051(9) -0.0031(10)
C25 0.0161(12) 0.0271(16) 0.0253(15) -0.0016(12) -0.0048(10) -0.0018(12)
C7 0.0196(15) 0.035(2) 0.074(3) -0.0079(17) -0.0009(15) -0.0027(13)
C8 0.0254(16) 0.035(2) 0.057(2) -0.0082(16) -0.0024(15) -0.0110(14)
C22 0.053(2) 0.037(2) 0.0293(17) 0.0109(14) -0.0065(14) -0.0269(16)
N7 0.0295(13) 0.0253(13) 0.0223(13) 0.0007(10) 0.0025(9) 0.0005(10)
C27 0.0213(12) 0.0117(13) 0.0259(15) 0.0017(10) 0.0086(11) 0.0025(10)
C26 0.0257(13) 0.0161(14) 0.0213(14) 0.0015(11) -0.0011(10) -0.0044(11)
S2 0.0211(3) 0.0296(4) 0.0401(4) 0.0025(3) -0.0050(3) 0.0036(3)

loop_
_atom_type_symbol
_atom_type_description
_atom_type_scat_dispersion_real
_atom_type_scat_dispersion_imag
_atom_type_scat_source
C C 0.0033 0.0016 'International Tables Vol C Tables 4.2.6.8 and 6.1.1.4'
H H 0.0000 0.0000 'International Tables Vol C Tables 4.2.6.8 and 6.1.1.4'
N N 0.0061 0.0033 'International Tables Vol C Tables 4.2.6.8 and 6.1.1.4'
S S 0.1246 0.1234 'International Tables Vol C Tables 4.2.6.8 and 6.1.1.4'
Cu Cu 0.3201 1.2651 'International Tables Vol C Tables 4.2.6.8 and 6.1.1.4'
O O 0.0106 0.0060 'International Tables Vol C Tables 4.2.6.8 and 6.1.1.4'

loop_
_geom_angle_atom_site_label_1
_geom_angle_atom_site_label_2
_geom_angle_atom_site_label_3
_geom_angle
_geom_angle_site_symmetry_1
_geom_angle_site_symmetry_3
N5 Cu1 O1 85.38(9) . .
N5 Cu1 N1 171.80(10) . .
O1 Cu1 N1 88.09(8) . .
N5 Cu1 N2 92.68(9) . .
O1 Cu1 N2 161.36(7) . .
N1 Cu1 N2 95.09(9) . .
N5 Cu1 S3 92.62(8) . 1_556
O1 Cu1 S3 98.19(5) . 1_556
N1 Cu1 S3 83.41(6) . 1_556
N2 Cu1 S3 100.42(6) . 1_556
N5 Cu1 Cu2 63.02(7) . .
O1 Cu1 Cu2 35.33(5) . .
N1 Cu1 Cu2 113.40(6) . .
N2 Cu1 Cu2 128.71(6) . .
S3 Cu1 Cu2 123.553(18) 1_556 .
N5 Cu1 Cu2 78.57(7) . 1_556
O1 Cu1 Cu2 140.76(5) . 1_556
N1 Cu1 Cu2 103.68(6) . 1_556
N2 Cu1 Cu2 56.06(6) . 1_556
S3 Cu1 Cu2 47.850(15) 1_556 1_556
Cu2 Cu1 Cu2 140.941(11) . 1_556
N6 Cu2 N4 171.77(9) . .
N6 Cu2 O1 85.91(8) . .
N4 Cu2 O1 85.91(8) . .
N6 Cu2 N3 94.05(9) . .
N4 Cu2 N3 93.29(9) . .
O1 Cu2 N3 159.05(8) . .
N6 Cu2 N7 93.28(9) . .
N4 Cu2 N7 88.88(9) . .
O1 Cu2 N7 99.33(8) . .
N3 Cu2 N7 101.58(8) . .
N6 Cu2 Cu1 60.75(7) . .
N4 Cu2 Cu1 111.44(7) . .
O1 Cu2 Cu1 34.53(5) . .
N3 Cu2 Cu1 129.75(6) . .
N7 Cu2 Cu1 121.09(6) . .
C27 S3 Cu1 92.83(9) . 1_554
O1 C1 C6 121.1(2) . .
O1 C1 C2 120.7(2) . .
C6 C1 C2 118.2(2) . .
C4 C3 C2 122.7(3) . .
N4 C10 C2 126.0(3) . .
C3 C2 C1 120.0(3) . .
C3 C2 C10 118.4(2) . .
C1 C2 C10 121.4(2) . .
N1 C11 C12 110.0(2) . .
N1 C9 C6 127.1(3) . .
N3 C24 C23 122.9(3) . .
C3 C4 C5 117.2(3) . .
C3 C4 C7 120.2(3) . .
C5 C4 C7 122.5(3) . .
C4 C5 C6 122.6(3) . .
N2 C17 C16 123.4(3) . .
N2 C13 C14 121.6(2) . .
N2 C13 C12 117.5(2) . .
C14 C13 C12 120.9(2) . .
C17 C16 C15 118.5(3) . .
C13 C12 C11 112.1(2) . .
C14 C15 C16 118.6(3) . .
C22 C21 C20 120.2(3) . .
C15 C14 C13 120.2(3) . .
C1 C6 C5 119.2(2) . .
C1 C6 C9 122.1(2) . .
C5 C6 C9 118.6(2) . .
C20 C19 C18 112.5(3) . .
N3 C20 C21 120.8(3) . .
N3 C20 C19 119.0(2) . .
C21 C20 C19 120.2(3) . .
C24 C23 C22 118.8(3) . .
N4 C18 C19 110.4(3) . .
C9 N1 C11 116.8(2) . .
C9 N1 Cu1 124.44(19) . .
C11 N1 Cu1 118.15(17) . .
C10 N4 C18 117.1(2) . .
C10 N4 Cu2 122.24(19) . .
C18 N4 Cu2 119.17(17) . .
C24 N3 C20 118.3(2) . .
C24 N3 Cu2 117.55(18) . .
C20 N3 Cu2 123.90(17) . .
C26 N6 Cu2 169.3(2) . .
C13 N2 C17 117.8(2) . .
C13 N2 Cu1 123.59(17) . .
C17 N2 Cu1 118.61(17) . .
C1 O1 Cu1 127.45(16) . .
C1 O1 Cu2 121.88(16) . .
Cu1 O1 Cu2 110.13(8) . .
C25 N5 Cu1 171.1(2) . .
N5 C25 S1 179.5(3) . .
C8 C7 C4 116.1(3) . .
C21 C22 C23 118.9(3) . .
C27 N7 Cu2 137.2(2) . .
N7 C27 S3 179.0(3) . .
N6 C26 S2 178.9(3) . .

loop_
_geom_bond_atom_site_label_1
_geom_bond_atom_site_label_2
_geom_bond_distance
_geom_bond_site_symmetry_2
Cu1 N5 1.961(2) .
Cu1 O1 1.9654(18) .
Cu1 N1 1.974(2) .
Cu1 N2 2.041(2) .
Cu1 S3 2.7936(8) 1_556
Cu1 Cu2 3.2553(4) .
Cu1 Cu2 6.0234(5) 1_556
Cu2 N6 1.980(2) .
Cu2 N4 1.988(2) .
Cu2 O1 2.0052(17) .
Cu2 N3 2.047(2) .
Cu2 N7 2.190(2) .
S3 C27 1.630(3) .
S3 Cu1 2.7936(8) 1_554
S1 C25 1.624(3) .
C1 O1 1.315(3) .
C1 C6 1.412(4) .
C1 C2 1.419(3) .
C3 C4 1.382(4) .
C3 C2 1.394(4) .
C10 N4 1.278(3) .
C10 C2 1.458(4) .
C11 N1 1.468(3) .
C11 C12 1.526(4) .
C9 N1 1.285(3) .
C9 C6 1.442(4) .
C24 N3 1.345(3) .
C24 C23 1.374(4) .
C4 C5 1.388(4) .
C4 C7 1.526(4) .
C5 C6 1.415(4) .
C17 N2 1.348(3) .
C17 C16 1.377(4) .
C13 N2 1.346(3) .
C13 C14 1.383(4) .
C13 C12 1.505(4) .
C16 C15 1.385(4) .
C15 C14 1.375(4) .
C21 C22 1.366(4) .
C21 C20 1.392(4) .
C19 C20 1.504(4) .
C19 C18 1.521(5) .
C20 N3 1.348(3) .
C23 C22 1.378(4) .
C18 N4 1.466(4) .
N6 C26 1.161(3) .
N5 C25 1.168(3) .
C7 C8 1.497(5) .
N7 C27 1.163(3) .
C26 S2 1.629(3) .
